data_4065345
loop_
_publ_author_name
'Wooles, Ashley J.'
'Gregson, Matthew'
'Robinson, Sarah'
'Cooper, Oliver J.'
'Mills, David P.'
'Lewis, William'
'Blake, Alexander J.'
'Liddle, Stephen T.'

_publ_section_title
;
 Group 1 Bis(iminophosphorano)methanides, Part 2:N-Aryl Derivatives of the
 Sterically Demanding Methanes H2C(PPh2NR)2(R = 2,4,6-trimethylphenyl or
 2,6-diisopropylphenyl)
;
_journal_issue 20
_journal_name_full Organometallics
_journal_page_first 5326
_journal_paper_doi 10.1021/om200729x
_journal_volume 30
_journal_year 2011
_chemical_formula_moiety 'C53 H63 N2 Na O P2, 0.5(C7 H8)'
_chemical_formula_sum 'C56.5 H67 N2 Na O P2'
_chemical_formula_weight 875.05
_chemical_name_systematic
; 
 ? 
;
_space_group_IT_number 2
_symmetry_cell_setting triclinic
_symmetry_space_group_name_Hall '-P 1'
_symmetry_space_group_name_H-M 'P -1'
_atom_sites_solution_hydrogens 'geom, Me from difmap'
_atom_sites_solution_primary direct
_atom_sites_solution_secondary difmap
_audit_creation_method 'enCIFer editing of SHELXL97 CIF output'
_cell_angle_alpha 73.701(2)
_cell_angle_beta 80.258(2)
_cell_angle_gamma 72.164(2)
_cell_formula_units_Z 2
_cell_length_a 11.8167(7)
_cell_length_b 12.4338(7)
_cell_length_c 18.4310(10)
_cell_measurement_reflns_used 12150
_cell_measurement_temperature 90(2)
_cell_measurement_theta_max 27.52
_cell_measurement_theta_min 2.17
_cell_volume 2464.0(2)
_computing_cell_refinement 'Bruker SAINT version 6.36A (Bruker, 2000)'
_computing_data_collection 'Bruker SMART version 5.625 (Bruker, 2001)'
_computing_data_reduction 'Bruker SAINT; SHELXTL (Sheldrick, 2008)'
_computing_molecular_graphics 'SHELXTL (Sheldrick, 2008)'
_computing_publication_material 'enCIFer (Allen et al., 2004); PLATON (Spek, 2009)'
_computing_structure_refinement 'SHELXL97 (Sheldrick, 2008)'
_computing_structure_solution 'SHELXTL (Sheldrick, 2008)'
_diffrn_ambient_temperature 90(2)
_diffrn_measured_fraction_theta_full 0.995
_diffrn_measured_fraction_theta_max 0.995
_diffrn_measurement_device_type 'Bruker SMART APEX CCD diffractometer'
_diffrn_measurement_method '\w rotation with narrow frames'
_diffrn_radiation_monochromator graphite
_diffrn_radiation_source 'normal-focus sealed tube'
_diffrn_radiation_type MoK\a
_diffrn_radiation_wavelength 0.71073
_diffrn_reflns_av_R_equivalents 0.020
_diffrn_reflns_av_sigmaI/netI 0.028
_diffrn_reflns_limit_h_max 14
_diffrn_reflns_limit_h_min -13
_diffrn_reflns_limit_k_max 14
_diffrn_reflns_limit_k_min -14
_diffrn_reflns_limit_l_max 21
_diffrn_reflns_limit_l_min -21
_diffrn_reflns_number 17941
_diffrn_reflns_theta_full 25.00
_diffrn_reflns_theta_max 25.00
_diffrn_reflns_theta_min 1.87
_diffrn_standards_decay_% 0
_diffrn_standards_number 0
_exptl_absorpt_coefficient_mu 0.138
_exptl_absorpt_correction_T_max 0.75
_exptl_absorpt_correction_T_min 0.62
_exptl_absorpt_correction_type multi-scan
_exptl_absorpt_process_details '(SADABS; Bruker, 2001)'
_exptl_crystal_colour COLOURLESS
_exptl_crystal_density_diffrn 1.179
_exptl_crystal_density_method 'not measured'
_exptl_crystal_description LATH
_exptl_crystal_F_000 938
_exptl_crystal_size_max 0.32
_exptl_crystal_size_mid 0.14
_exptl_crystal_size_min 0.09
_refine_diff_density_max 0.63
_refine_diff_density_min -0.30
_refine_diff_density_rms
;0.05 
PROBLEM: Structure Contains Solvent Accessible VOIDS of . 868 A**3
RESPONSE: diffuse solvent regions in structure treated with 
SQUEEZE
;
_refine_ls_extinction_method none
_refine_ls_goodness_of_fit_ref 1.08
_refine_ls_hydrogen_treatment constr
_refine_ls_matrix_type full
_refine_ls_number_parameters 540
_refine_ls_number_reflns 8628
_refine_ls_number_restraints 0
_refine_ls_restrained_S_all 1.05
_refine_ls_R_factor_all 0.0471
_refine_ls_R_factor_gt 0.0429
_refine_ls_shift/su_max 0.000
_refine_ls_shift/su_mean 0.000
_refine_ls_structure_factor_coef Fsqd
_refine_ls_weighting_details 'calc w=1/[\s^2^(Fo^2^)+(0.069P)^2^+0.826P] where P=(Fo^2^+2Fc^2^)/3'
_refine_ls_weighting_scheme calc
_refine_ls_wR_factor_gt 0.116
_refine_ls_wR_factor_ref 0.119
_reflns_number_gt 7685
_reflns_number_total 8628
_reflns_threshold_expression I>2\s(I)
_cod_data_source_file om200729x_si_001.cif
_cod_data_source_block 4
_cod_original_sg_symbol_Hall '-P 1   '
_cod_original_sg_symbol_H-M 'P-1   '
_cod_database_code 4065345

loop_
_symmetry_equiv_pos_as_xyz
'x, y, z'
'-x, -y, -z'

loop_
_atom_site_label
_atom_site_type_symbol
_atom_site_fract_x
_atom_site_fract_y
_atom_site_fract_z
_atom_site_U_iso_or_equiv
_atom_site_adp_type
_atom_site_occupancy
_atom_site_symmetry_multiplicity
_atom_site_calc_flag
_atom_site_refinement_flags
C1 C 0.12419(14) 0.31810(13) 0.12114(9) 0.0216(3) Uani 1 1 d .
H1A H 0.1582 0.3575 0.0747 0.026 Uiso 1 1 calc R
Na1 Na 0.18498(7) 0.19490(6) 0.30948(4) 0.03888(19) Uani 1 1 d .
P1 P 0.02378(4) 0.40452(3) 0.17434(2) 0.02005(11) Uani 1 1 d .
C2 C -0.13124(14) 0.44132(13) 0.15190(9) 0.0233(3) Uani 1 1 d .
C3 C -0.15500(16) 0.43726(14) 0.08170(10) 0.0290(4) Uani 1 1 d .
H3A H -0.0907 0.4124 0.0462 0.035 Uiso 1 1 calc R
C4 C -0.27118(17) 0.46895(16) 0.06257(11) 0.0354(4) Uani 1 1 d .
H4A H -0.2859 0.4653 0.0143 0.042 Uiso 1 1 calc R
C5 C -0.36578(16) 0.50582(15) 0.11336(11) 0.0347(4) Uani 1 1 d .
H5A H -0.4455 0.5270 0.1004 0.042 Uiso 1 1 calc R
C6 C -0.34340(16) 0.51163(16) 0.18315(11) 0.0373(4) Uani 1 1 d .
H6A H -0.4081 0.5376 0.2181 0.045 Uiso 1 1 calc R
C7 C -0.22768(16) 0.47993(16) 0.20243(10) 0.0328(4) Uani 1 1 d .
H7A H -0.2135 0.4844 0.2506 0.039 Uiso 1 1 calc R
C8 C 0.05553(16) 0.54695(14) 0.13783(9) 0.0255(3) Uani 1 1 d .
C9 C 0.17264(17) 0.55172(16) 0.13264(10) 0.0324(4) Uani 1 1 d .
H9A H 0.2355 0.4815 0.1404 0.039 Uiso 1 1 calc R
C10 C 0.1989(2) 0.65843(17) 0.11623(11) 0.0407(5) Uani 1 1 d .
H10A H 0.2794 0.6607 0.1127 0.049 Uiso 1 1 calc R
C11 C 0.1080(2) 0.76104(17) 0.10502(10) 0.0445(5) Uani 1 1 d .
H11A H 0.1257 0.8337 0.0952 0.053 Uiso 1 1 calc R
C12 C -0.0078(2) 0.75783(16) 0.10811(11) 0.0413(5) Uani 1 1 d .
H12A H -0.0698 0.8285 0.0989 0.050 Uiso 1 1 calc R
C13 C -0.03501(18) 0.65156(14) 0.12470(9) 0.0316(4) Uani 1 1 d .
H13A H -0.1155 0.6502 0.1271 0.038 Uiso 1 1 calc R
N1 N 0.03471(12) 0.35147(11) 0.26323(7) 0.0227(3) Uani 1 1 d .
C14 C -0.03883(14) 0.37470(13) 0.32889(9) 0.0222(3) Uani 1 1 d .
C15 C -0.03358(15) 0.46451(14) 0.36088(9) 0.0247(3) Uani 1 1 d .
C16 C -0.09962(16) 0.47777(15) 0.42945(10) 0.0294(4) Uani 1 1 d .
H16A H -0.0963 0.5384 0.4502 0.035 Uiso 1 1 calc R
C17 C -0.17014(16) 0.40493(16) 0.46827(10) 0.0324(4) Uani 1 1 d .
H17A H -0.2153 0.4159 0.5147 0.039 Uiso 1 1 calc R
C18 C -0.17353(16) 0.31621(16) 0.43817(10) 0.0313(4) Uani 1 1 d .
H18A H -0.2207 0.2653 0.4649 0.038 Uiso 1 1 calc R
C19 C -0.10942(15) 0.29936(14) 0.36952(9) 0.0251(3) Uani 1 1 d .
C20 C 0.04967(17) 0.54038(15) 0.32390(9) 0.0296(4) Uani 1 1 d .
H20A H 0.0615 0.5429 0.2685 0.036 Uiso 1 1 calc R
C21 C 0.17102(17) 0.48554(16) 0.35472(12) 0.0378(4) Uani 1 1 d .
H21A H 0.2038 0.4070 0.3462 0.057 Uiso 1 1 calc R
H21B H 0.1626 0.4809 0.4093 0.057 Uiso 1 1 calc R
H21C H 0.2251 0.5333 0.3286 0.057 Uiso 1 1 calc R
C22 C 0.0007(2) 0.66606(16) 0.33128(13) 0.0440(5) Uani 1 1 d .
H22A H 0.0514 0.7131 0.2985 0.066 Uiso 1 1 calc R
H22B H 0.0000 0.6680 0.3841 0.066 Uiso 1 1 calc R
H22C H -0.0808 0.6977 0.3159 0.066 Uiso 1 1 calc R
C23 C -0.11399(16) 0.19655(14) 0.34187(9) 0.0276(4) Uani 1 1 d .
H23A H -0.0675 0.2000 0.2910 0.033 Uiso 1 1 calc R
C24 C -0.24077(18) 0.19911(17) 0.33286(12) 0.0380(4) Uani 1 1 d .
H24A H -0.2775 0.2719 0.2973 0.057 Uiso 1 1 calc R
H24B H -0.2878 0.1942 0.3823 0.057 Uiso 1 1 calc R
H24C H -0.2385 0.1328 0.3133 0.057 Uiso 1 1 calc R
C25 C -0.05438(17) 0.08162(15) 0.39596(10) 0.0329(4) Uani 1 1 d .
H25A H 0.0292 0.0777 0.3980 0.049 Uiso 1 1 calc R
H25B H -0.0579 0.0161 0.3776 0.049 Uiso 1 1 calc R
H25C H -0.0964 0.0776 0.4469 0.049 Uiso 1 1 calc R
P2 P 0.17057(3) 0.16787(3) 0.14207(2) 0.01837(11) Uani 1 1 d .
C26 C 0.25575(13) 0.12704(13) 0.05693(9) 0.0200(3) Uani 1 1 d .
C27 C 0.29525(15) 0.00793(14) 0.05964(9) 0.0259(3) Uani 1 1 d .
H27A H 0.2786 -0.0467 0.1048 0.031 Uiso 1 1 calc R
C28 C 0.35821(15) -0.03136(14) -0.00262(10) 0.0273(4) Uani 1 1 d .
H28A H 0.3836 -0.1125 0.0000 0.033 Uiso 1 1 calc R
C29 C 0.38446(14) 0.04646(15) -0.06865(9) 0.0270(4) Uani 1 1 d .
H29A H 0.4281 0.0192 -0.1113 0.032 Uiso 1 1 calc R
C30 C 0.34643(16) 0.16482(15) -0.07201(10) 0.0306(4) Uani 1 1 d .
H30A H 0.3643 0.2189 -0.1172 0.037 Uiso 1 1 calc R
C31 C 0.28247(15) 0.20478(14) -0.00983(9) 0.0277(4) Uani 1 1 d .
H31A H 0.2567 0.2861 -0.0129 0.033 Uiso 1 1 calc R
C32 C 0.04119(13) 0.11234(13) 0.15122(9) 0.0203(3) Uani 1 1 d .
C33 C -0.03097(15) 0.15258(14) 0.09142(10) 0.0268(4) Uani 1 1 d .
H33A H -0.0139 0.2101 0.0481 0.032 Uiso 1 1 calc R
C34 C -0.12691(16) 0.10989(16) 0.09428(10) 0.0314(4) Uani 1 1 d .
H34A H -0.1752 0.1378 0.0530 0.038 Uiso 1 1 calc R
C35 C -0.15311(15) 0.02611(14) 0.15740(10) 0.0278(4) Uani 1 1 d .
H35A H -0.2193 -0.0032 0.1595 0.033 Uiso 1 1 calc R
C36 C -0.08210(15) -0.01425(14) 0.21713(10) 0.0267(4) Uani 1 1 d .
H36A H -0.0999 -0.0713 0.2605 0.032 Uiso 1 1 calc R
C37 C 0.01475(14) 0.02796(13) 0.21411(9) 0.0228(3) Uani 1 1 d .
H37A H 0.0634 -0.0009 0.2552 0.027 Uiso 1 1 calc R
N2 N 0.23747(11) 0.09386(11) 0.21608(7) 0.0219(3) Uani 1 1 d .
C38 C 0.35800(14) 0.04457(14) 0.22982(9) 0.0218(3) Uani 1 1 d .
C39 C 0.39772(14) -0.07898(14) 0.25753(9) 0.0245(3) Uani 1 1 d .
C40 C 0.51327(15) -0.13105(16) 0.27888(9) 0.0299(4) Uani 1 1 d .
H40A H 0.5392 -0.2134 0.2966 0.036 Uiso 1 1 calc R
C41 C 0.59126(15) -0.06591(17) 0.27487(10) 0.0330(4) Uani 1 1 d .
H41A H 0.6697 -0.1029 0.2899 0.040 Uiso 1 1 calc R
C42 C 0.55339(15) 0.05387(16) 0.24862(9) 0.0295(4) Uani 1 1 d .
H42A H 0.6067 0.0988 0.2460 0.035 Uiso 1 1 calc R
C43 C 0.43866(14) 0.11041(15) 0.22582(9) 0.0251(3) Uani 1 1 d .
C44 C 0.31283(15) -0.15311(14) 0.26748(9) 0.0256(3) Uani 1 1 d .
H44A H 0.2476 -0.1076 0.2337 0.031 Uiso 1 1 calc R
C45 C 0.25516(16) -0.17399(16) 0.34930(10) 0.0335(4) Uani 1 1 d .
H45A H 0.2154 -0.0989 0.3618 0.050 Uiso 1 1 calc R
H45B H 0.3168 -0.2191 0.3840 0.050 Uiso 1 1 calc R
H45C H 0.1963 -0.2173 0.3544 0.050 Uiso 1 1 calc R
C46 C 0.37073(17) -0.26861(16) 0.24493(11) 0.0360(4) Uani 1 1 d .
H46A H 0.4133 -0.2540 0.1943 0.054 Uiso 1 1 calc R
H46B H 0.3088 -0.3058 0.2444 0.054 Uiso 1 1 calc R
H46C H 0.4271 -0.3201 0.2817 0.054 Uiso 1 1 calc R
C47 C 0.40565(15) 0.24211(15) 0.19552(10) 0.0281(4) Uani 1 1 d .
H47A H 0.3174 0.2699 0.1921 0.034 Uiso 1 1 calc R
C48 C 0.43589(18) 0.30421(18) 0.24810(12) 0.0394(4) Uani 1 1 d .
H48A H 0.4029 0.3886 0.2302 0.059 Uiso 1 1 calc R
H48B H 0.5228 0.2857 0.2477 0.059 Uiso 1 1 calc R
H48C H 0.4013 0.2779 0.2999 0.059 Uiso 1 1 calc R
C49 C 0.46639(17) 0.27569(16) 0.11536(11) 0.0359(4) Uani 1 1 d .
H49A H 0.4445 0.2376 0.0820 0.054 Uiso 1 1 calc R
H49B H 0.5532 0.2506 0.1171 0.054 Uiso 1 1 calc R
H49C H 0.4403 0.3604 0.0957 0.054 Uiso 1 1 calc R
O1 O 0.22564(12) 0.14102(13) 0.42941(7) 0.0430(3) Uani 1 1 d .
C50 C 0.15557(18) 0.18915(17) 0.49034(10) 0.0384(4) Uani 1 1 d .
H50A H 0.0863 0.1567 0.5088 0.046 Uiso 1 1 calc R
H50B H 0.1258 0.2749 0.4730 0.046 Uiso 1 1 calc R
C51 C 0.2363(2) 0.1566(3) 0.55208(14) 0.0584(6) Uani 1 1 d .
H51A H 0.2010 0.1152 0.6003 0.070 Uiso 1 1 calc R
H51B H 0.2501 0.2270 0.5600 0.070 Uiso 1 1 calc R
C52 C 0.3526(2) 0.0776(2) 0.52548(14) 0.0602(7) Uani 1 1 d .
H52A H 0.4153 0.1192 0.5088 0.072 Uiso 1 1 calc R
H52B H 0.3809 0.0075 0.5665 0.072 Uiso 1 1 calc R
C53 C 0.32168(19) 0.0456(2) 0.46068(12) 0.0465(5) Uani 1 1 d .
H53A H 0.3910 0.0343 0.4223 0.056 Uiso 1 1 calc R
H53B H 0.2966 -0.0272 0.4785 0.056 Uiso 1 1 calc R

loop_
_atom_site_aniso_label
_atom_site_aniso_U_11
_atom_site_aniso_U_22
_atom_site_aniso_U_33
_atom_site_aniso_U_23
_atom_site_aniso_U_13
_atom_site_aniso_U_12
C1 0.0261(8) 0.0165(7) 0.0221(8) -0.0048(6) 0.0001(6) -0.0066(6)
Na1 0.0459(4) 0.0358(4) 0.0305(4) -0.0151(3) -0.0132(3) 0.0067(3)
P1 0.0260(2) 0.0138(2) 0.0199(2) -0.00428(15) -0.00137(16) -0.00498(15)
C2 0.0279(8) 0.0133(7) 0.0249(8) -0.0007(6) -0.0027(6) -0.0036(6)
C3 0.0327(9) 0.0232(8) 0.0311(9) -0.0106(7) -0.0025(7) -0.0043(7)
C4 0.0385(10) 0.0303(9) 0.0398(10) -0.0111(8) -0.0116(8) -0.0064(8)
C5 0.0292(9) 0.0256(9) 0.0444(11) -0.0012(8) -0.0080(8) -0.0048(7)
C6 0.0300(9) 0.0344(10) 0.0331(10) 0.0002(8) 0.0016(7) 0.0018(8)
C7 0.0332(9) 0.0314(9) 0.0248(9) -0.0039(7) -0.0022(7) 0.0010(7)
C8 0.0420(10) 0.0173(8) 0.0184(8) -0.0051(6) -0.0003(7) -0.0104(7)
C9 0.0444(10) 0.0275(9) 0.0292(9) -0.0098(7) 0.0034(8) -0.0166(8)
C10 0.0619(13) 0.0396(11) 0.0324(10) -0.0122(8) 0.0051(9) -0.0324(10)
C11 0.0877(17) 0.0252(10) 0.0286(10) -0.0063(8) 0.0000(10) -0.0296(10)
C12 0.0750(15) 0.0172(9) 0.0309(10) -0.0036(7) -0.0087(9) -0.0112(9)
C13 0.0506(11) 0.0187(8) 0.0243(9) -0.0037(7) -0.0066(8) -0.0076(8)
N1 0.0292(7) 0.0162(6) 0.0221(7) -0.0050(5) -0.0023(5) -0.0050(5)
C14 0.0276(8) 0.0171(7) 0.0196(8) -0.0032(6) -0.0047(6) -0.0028(6)
C15 0.0336(9) 0.0189(8) 0.0218(8) -0.0040(6) -0.0057(7) -0.0065(7)
C16 0.0385(10) 0.0244(8) 0.0279(9) -0.0113(7) -0.0033(7) -0.0078(7)
C17 0.0358(10) 0.0371(10) 0.0268(9) -0.0138(8) 0.0030(7) -0.0114(8)
C18 0.0339(9) 0.0341(10) 0.0295(9) -0.0094(7) 0.0020(7) -0.0156(8)
C19 0.0292(8) 0.0234(8) 0.0239(8) -0.0057(7) -0.0041(6) -0.0083(7)
C20 0.0474(10) 0.0238(9) 0.0225(8) -0.0073(7) -0.0012(7) -0.0161(8)
C21 0.0388(10) 0.0304(10) 0.0474(11) -0.0128(8) 0.0045(8) -0.0154(8)
C22 0.0549(12) 0.0231(9) 0.0562(13) -0.0076(9) -0.0084(10) -0.0140(9)
C23 0.0367(9) 0.0253(9) 0.0246(8) -0.0076(7) 0.0000(7) -0.0138(7)
C24 0.0442(11) 0.0329(10) 0.0445(11) -0.0123(8) -0.0097(9) -0.0156(8)
C25 0.0425(10) 0.0260(9) 0.0317(9) -0.0069(7) -0.0019(8) -0.0125(8)
P2 0.0208(2) 0.0149(2) 0.0201(2) -0.00514(15) -0.00142(15) -0.00545(15)
C26 0.0195(7) 0.0200(8) 0.0222(8) -0.0081(6) -0.0024(6) -0.0050(6)
C27 0.0310(9) 0.0202(8) 0.0261(8) -0.0054(7) -0.0015(7) -0.0074(7)
C28 0.0291(9) 0.0225(8) 0.0325(9) -0.0125(7) -0.0034(7) -0.0046(7)
C29 0.0244(8) 0.0324(9) 0.0259(8) -0.0144(7) -0.0017(6) -0.0040(7)
C30 0.0353(9) 0.0268(9) 0.0252(9) -0.0033(7) 0.0019(7) -0.0073(7)
C31 0.0331(9) 0.0202(8) 0.0278(9) -0.0065(7) 0.0000(7) -0.0052(7)
C32 0.0210(7) 0.0155(7) 0.0253(8) -0.0069(6) -0.0013(6) -0.0050(6)
C33 0.0298(9) 0.0238(8) 0.0275(9) -0.0028(7) -0.0056(7) -0.0098(7)
C34 0.0309(9) 0.0341(10) 0.0322(9) -0.0074(8) -0.0088(7) -0.0107(7)
C35 0.0244(8) 0.0263(9) 0.0377(10) -0.0139(7) 0.0010(7) -0.0107(7)
C36 0.0284(9) 0.0205(8) 0.0310(9) -0.0067(7) 0.0027(7) -0.0087(7)
C37 0.0244(8) 0.0182(8) 0.0256(8) -0.0068(6) -0.0018(6) -0.0045(6)
N2 0.0221(7) 0.0194(7) 0.0241(7) -0.0050(5) -0.0028(5) -0.0055(5)
C38 0.0227(8) 0.0250(8) 0.0180(7) -0.0074(6) -0.0020(6) -0.0049(6)
C39 0.0265(8) 0.0258(8) 0.0187(8) -0.0030(6) -0.0025(6) -0.0056(7)
C40 0.0285(9) 0.0298(9) 0.0241(8) 0.0012(7) -0.0043(7) -0.0035(7)
C41 0.0230(8) 0.0433(11) 0.0278(9) -0.0027(8) -0.0069(7) -0.0050(8)
C42 0.0252(8) 0.0401(10) 0.0273(9) -0.0113(8) -0.0031(7) -0.0118(7)
C43 0.0262(8) 0.0296(9) 0.0216(8) -0.0103(7) -0.0011(6) -0.0073(7)
C44 0.0269(8) 0.0199(8) 0.0275(9) -0.0038(7) -0.0030(7) -0.0043(6)
C45 0.0357(10) 0.0301(9) 0.0319(10) -0.0024(7) -0.0006(8) -0.0111(8)
C46 0.0382(10) 0.0262(9) 0.0419(11) -0.0102(8) -0.0037(8) -0.0049(8)
C47 0.0258(8) 0.0284(9) 0.0354(9) -0.0136(7) -0.0014(7) -0.0105(7)
C48 0.0387(10) 0.0394(11) 0.0506(12) -0.0247(9) -0.0034(9) -0.0136(8)
C49 0.0389(10) 0.0291(9) 0.0405(11) -0.0084(8) 0.0003(8) -0.0125(8)
O1 0.0406(8) 0.0484(8) 0.0329(7) -0.0140(6) -0.0087(6) 0.0043(6)
C50 0.0454(11) 0.0322(10) 0.0285(10) -0.0039(8) -0.0006(8) -0.0021(8)
C51 0.0417(12) 0.0883(19) 0.0532(14) -0.0380(13) -0.0039(10) -0.0109(12)
C52 0.0500(13) 0.0776(18) 0.0548(14) -0.0290(13) -0.0181(11) -0.0014(12)
C53 0.0388(11) 0.0527(13) 0.0414(11) -0.0142(10) -0.0083(9) 0.0019(9)

loop_
_atom_type_symbol
_atom_type_description
_atom_type_scat_dispersion_real
_atom_type_scat_dispersion_imag
_atom_type_scat_source
C C 0.0033 0.0016 'International Tables Vol C Tables 4.2.6.8 and 6.1.1.4'
H H 0.0000 0.0000 'International Tables Vol C Tables 4.2.6.8 and 6.1.1.4'
N N 0.0061 0.0033 'International Tables Vol C Tables 4.2.6.8 and 6.1.1.4'
Na Na 0.0362 0.0249 'International Tables Vol C Tables 4.2.6.8 and 6.1.1.4'
P P 0.1023 0.0942 'International Tables Vol C Tables 4.2.6.8 and 6.1.1.4'
O O 0.0106 0.0060 'International Tables Vol C Tables 4.2.6.8 and 6.1.1.4'

loop_
_geom_angle_atom_site_label_1
_geom_angle_atom_site_label_2
_geom_angle_atom_site_label_3
_geom_angle
P1 C1 P2 127.56(9)
P1 C1 H1A 116.2
P2 C1 H1A 116.2
O1 Na1 N1 123.36(6)
O1 Na1 N2 130.98(6)
N1 Na1 N2 103.73(5)
O1 Na1 C38 108.08(5)
N1 Na1 C38 128.48(5)
N2 Na1 C38 29.49(5)
O1 Na1 C14 96.60(5)
N1 Na1 C14 27.82(4)
N2 Na1 C14 126.48(5)
C38 Na1 C14 154.83(5)
O1 Na1 P2 157.99(5)
N1 Na1 P2 76.53(4)
N2 Na1 P2 27.48(3)
C38 Na1 P2 53.62(3)
C14 Na1 P2 101.22(4)
O1 Na1 P1 145.85(5)
N1 Na1 P1 23.40(3)
N2 Na1 P1 82.86(4)
C38 Na1 P1 105.32(4)
C14 Na1 P1 51.18(3)
P2 Na1 P1 55.408(15)
N1 P1 C1 112.14(7)
N1 P1 C2 111.15(7)
C1 P1 C2 113.79(7)
N1 P1 C8 114.12(7)
C1 P1 C8 103.93(7)
C2 P1 C8 101.08(7)
N1 P1 Na1 34.31(5)
C1 P1 Na1 78.17(6)
C2 P1 Na1 133.12(5)
C8 P1 Na1 120.51(6)
C3 C2 C7 118.17(16)
C3 C2 P1 120.06(12)
C7 C2 P1 121.68(13)
C4 C3 C2 120.96(16)
C4 C3 H3A 119.5
C2 C3 H3A 119.5
C5 C4 C3 120.28(17)
C5 C4 H4A 119.9
C3 C4 H4A 119.9
C6 C5 C4 119.40(17)
C6 C5 H5A 120.3
C4 C5 H5A 120.3
C7 C6 C5 120.46(17)
C7 C6 H6A 119.8
C5 C6 H6A 119.8
C6 C7 C2 120.72(17)
C6 C7 H7A 119.6
C2 C7 H7A 119.6
C9 C8 C13 118.51(16)
C9 C8 P1 118.61(13)
C13 C8 P1 122.32(14)
C8 C9 C10 120.71(18)
C8 C9 H9A 119.6
C10 C9 H9A 119.6
C11 C10 C9 120.0(2)
C11 C10 H10A 120.0
C9 C10 H10A 120.0
C12 C11 C10 119.91(17)
C12 C11 H11A 120.0
C10 C11 H11A 120.0
C11 C12 C13 120.47(19)
C11 C12 H12A 119.8
C13 C12 H12A 119.8
C12 C13 C8 120.34(19)
C12 C13 H13A 119.8
C8 C13 H13A 119.8
C14 N1 P1 133.89(11)
C14 N1 Na1 103.61(9)
P1 N1 Na1 122.30(7)
N1 C14 C19 119.95(14)
N1 C14 C15 121.34(14)
C19 C14 C15 118.29(14)
N1 C14 Na1 48.56(7)
C19 C14 Na1 97.70(10)
C15 C14 Na1 117.10(11)
C16 C15 C14 119.53(15)
C16 C15 C20 119.69(14)
C14 C15 C20 120.65(14)
C17 C16 C15 121.85(15)
C17 C16 H16A 119.1
C15 C16 H16A 119.1
C18 C17 C16 118.78(16)
C18 C17 H17A 120.6
C16 C17 H17A 120.6
C17 C18 C19 121.68(16)
C17 C18 H18A 119.2
C19 C18 H18A 119.2
C18 C19 C14 119.85(15)
C18 C19 C23 118.38(15)
C14 C19 C23 121.73(14)
C15 C20 C21 110.30(14)
C15 C20 C22 113.96(15)
C21 C20 C22 110.48(15)
C15 C20 H20A 107.3
C21 C20 H20A 107.3
C22 C20 H20A 107.3
C20 C21 H21A 109.5
C20 C21 H21B 109.5
H21A C21 H21B 109.5
C20 C21 H21C 109.5
H21A C21 H21C 109.5
H21B C21 H21C 109.5
C20 C22 H22A 109.5
C20 C22 H22B 109.5
H22A C22 H22B 109.5
C20 C22 H22C 109.5
H22A C22 H22C 109.5
H22B C22 H22C 109.5
C19 C23 C24 112.74(14)
C19 C23 C25 110.18(14)
C24 C23 C25 110.02(14)
C19 C23 H23A 107.9
C24 C23 H23A 107.9
C25 C23 H23A 107.9
C23 C24 H24A 109.5
C23 C24 H24B 109.5
H24A C24 H24B 109.5
C23 C24 H24C 109.5
H24A C24 H24C 109.5
H24B C24 H24C 109.5
C23 C25 H25A 109.5
C23 C25 H25B 109.5
H25A C25 H25B 109.5
C23 C25 H25C 109.5
H25A C25 H25C 109.5
H25B C25 H25C 109.5
N2 P2 C1 121.40(7)
N2 P2 C26 111.14(7)
C1 P2 C26 107.00(7)
N2 P2 C32 104.25(7)
C1 P2 C32 109.04(7)
C26 P2 C32 102.36(7)
N2 P2 Na1 41.73(5)
C1 P2 Na1 83.12(5)
C26 P2 Na1 145.60(5)
C32 P2 Na1 105.11(5)
C31 C26 C27 118.21(14)
C31 C26 P2 125.17(12)
C27 C26 P2 116.61(12)
C28 C27 C26 120.85(15)
C28 C27 H27A 119.6
C26 C27 H27A 119.6
C29 C28 C27 120.54(15)
C29 C28 H28A 119.7
C27 C28 H28A 119.7
C28 C29 C30 119.25(15)
C28 C29 H29A 120.4
C30 C29 H29A 120.4
C29 C30 C31 120.45(16)
C29 C30 H30A 119.8
C31 C30 H30A 119.8
C30 C31 C26 120.71(15)
C30 C31 H31A 119.6
C26 C31 H31A 119.6
C37 C32 C33 118.72(14)
C37 C32 P2 122.66(12)
C33 C32 P2 118.56(12)
C34 C33 C32 120.79(15)
C34 C33 H33A 119.6
C32 C33 H33A 119.6
C33 C34 C35 120.15(16)
C33 C34 H34A 119.9
C35 C34 H34A 119.9
C36 C35 C34 119.48(15)
C36 C35 H35A 120.3
C34 C35 H35A 120.3
C35 C36 C37 120.42(15)
C35 C36 H36A 119.8
C37 C36 H36A 119.8
C36 C37 C32 120.42(15)
C36 C37 H37A 119.8
C32 C37 H37A 119.8
C38 N2 P2 133.74(11)
C38 N2 Na1 96.60(9)
P2 N2 Na1 110.79(7)
N2 C38 C43 123.95(14)
N2 C38 C39 117.56(14)
C43 C38 C39 118.12(14)
N2 C38 Na1 53.90(7)
C43 C38 Na1 89.04(10)
C39 C38 Na1 124.25(11)
C40 C39 C38 119.80(15)
C40 C39 C44 119.75(15)
C38 C39 C44 120.38(14)
C41 C40 C39 121.61(16)
C41 C40 H40A 119.2
C39 C40 H40A 119.2
C40 C41 C42 119.04(16)
C40 C41 H41A 120.5
C42 C41 H41A 120.5
C41 C42 C43 121.65(16)
C41 C42 H42A 119.2
C43 C42 H42A 119.2
C42 C43 C38 119.78(15)
C42 C43 C47 118.17(15)
C38 C43 C47 122.04(14)
C39 C44 C46 113.76(14)
C39 C44 C45 109.91(14)
C46 C44 C45 110.74(14)
C39 C44 H44A 107.4
C46 C44 H44A 107.4
C45 C44 H44A 107.4
C44 C45 H45A 109.5
C44 C45 H45B 109.5
H45A C45 H45B 109.5
C44 C45 H45C 109.5
H45A C45 H45C 109.5
H45B C45 H45C 109.5
C44 C46 H46A 109.5
C44 C46 H46B 109.5
H46A C46 H46B 109.5
C44 C46 H46C 109.5
H46A C46 H46C 109.5
H46B C46 H46C 109.5
C43 C47 C49 110.70(14)
C43 C47 C48 112.53(15)
C49 C47 C48 110.22(15)
C43 C47 H47A 107.7
C49 C47 H47A 107.7
C48 C47 H47A 107.7
C47 C48 H48A 109.5
C47 C48 H48B 109.5
H48A C48 H48B 109.5
C47 C48 H48C 109.5
H48A C48 H48C 109.5
H48B C48 H48C 109.5
C47 C49 H49A 109.5
C47 C49 H49B 109.5
H49A C49 H49B 109.5
C47 C49 H49C 109.5
H49A C49 H49C 109.5
H49B C49 H49C 109.5
C53 O1 C50 108.04(14)
C53 O1 Na1 125.46(11)
C50 O1 Na1 126.33(11)
O1 C50 C51 106.44(16)
O1 C50 H50A 110.4
C51 C50 H50A 110.4
O1 C50 H50B 110.4
C51 C50 H50B 110.4
H50A C50 H50B 108.6
C50 C51 C52 105.84(18)
C50 C51 H51A 110.6
C52 C51 H51A 110.6
C50 C51 H51B 110.6
C52 C51 H51B 110.6
H51A C51 H51B 108.7
C53 C52 C51 104.15(18)
C53 C52 H52A 110.9
C51 C52 H52A 110.9
C53 C52 H52B 110.9
C51 C52 H52B 110.9
H52A C52 H52B 108.9
O1 C53 C52 105.45(18)
O1 C53 H53A 110.7
C52 C53 H53A 110.7
O1 C53 H53B 110.7
C52 C53 H53B 110.7
H53A C53 H53B 108.8

loop_
_geom_bond_atom_site_label_1
_geom_bond_atom_site_label_2
_geom_bond_distance
C1 P1 1.7149(15)
C1 P2 1.7257(15)
C1 H1A 0.9500
Na1 O1 2.2127(15)
Na1 N1 2.2656(15)
Na1 N2 2.3026(14)
Na1 C38 2.8308(17)
Na1 C14 2.9372(17)
Na1 P2 3.2339(8)
Na1 P1 3.3979(8)
P1 N1 1.5963(13)
P1 C2 1.8365(17)
P1 C8 1.8393(16)
C2 C3 1.387(2)
C2 C7 1.398(2)
C3 C4 1.385(3)
C3 H3A 0.9500
C4 C5 1.382(3)
C4 H4A 0.9500
C5 C6 1.381(3)
C5 H5A 0.9500
C6 C7 1.381(3)
C6 H6A 0.9500
C7 H7A 0.9500
C8 C9 1.389(3)
C8 C13 1.398(2)
C9 C10 1.394(2)
C9 H9A 0.9500
C10 C11 1.383(3)
C10 H10A 0.9500
C11 C12 1.372(3)
C11 H11A 0.9500
C12 C13 1.394(3)
C12 H12A 0.9500
C13 H13A 0.9500
N1 C14 1.411(2)
C14 C19 1.417(2)
C14 C15 1.422(2)
C15 C16 1.392(2)
C15 C20 1.517(2)
C16 C17 1.387(2)
C16 H16A 0.9500
C17 C18 1.380(2)
C17 H17A 0.9500
C18 C19 1.395(2)
C18 H18A 0.9500
C19 C23 1.521(2)
C20 C21 1.518(3)
C20 C22 1.528(2)
C20 H20A 1.0000
C21 H21A 0.9800
C21 H21B 0.9800
C21 H21C 0.9800
C22 H22A 0.9800
C22 H22B 0.9800
C22 H22C 0.9800
C23 C24 1.525(3)
C23 C25 1.534(2)
C23 H23A 1.0000
C24 H24A 0.9800
C24 H24B 0.9800
C24 H24C 0.9800
C25 H25A 0.9800
C25 H25B 0.9800
C25 H25C 0.9800
P2 N2 1.5961(13)
P2 C26 1.8255(15)
P2 C32 1.8266(15)
C26 C31 1.391(2)
C26 C27 1.399(2)
C27 C28 1.383(2)
C27 H27A 0.9500
C28 C29 1.382(2)
C28 H28A 0.9500
C29 C30 1.387(2)
C29 H29A 0.9500
C30 C31 1.388(2)
C30 H30A 0.9500
C31 H31A 0.9500
C32 C37 1.392(2)
C32 C33 1.393(2)
C33 C34 1.379(2)
C33 H33A 0.9500
C34 C35 1.389(2)
C34 H34A 0.9500
C35 C36 1.383(2)
C35 H35A 0.9500
C36 C37 1.385(2)
C36 H36A 0.9500
C37 H37A 0.9500
N2 C38 1.403(2)
C38 C43 1.416(2)
C38 C39 1.428(2)
C39 C40 1.391(2)
C39 C44 1.516(2)
C40 C41 1.383(3)
C40 H40A 0.9500
C41 C42 1.383(3)
C41 H41A 0.9500
C42 C43 1.397(2)
C42 H42A 0.9500
C43 C47 1.521(2)
C44 C46 1.530(2)
C44 C45 1.532(2)
C44 H44A 1.0000
C45 H45A 0.9800
C45 H45B 0.9800
C45 H45C 0.9800
C46 H46A 0.9800
C46 H46B 0.9800
C46 H46C 0.9800
C47 C49 1.533(2)
C47 C48 1.539(2)
C47 H47A 1.0000
C48 H48A 0.9800
C48 H48B 0.9800
C48 H48C 0.9800
C49 H49A 0.9800
C49 H49B 0.9800
C49 H49C 0.9800
O1 C53 1.429(2)
O1 C50 1.437(2)
C50 C51 1.497(3)
C50 H50A 0.9900
C50 H50B 0.9900
C51 C52 1.519(3)
C51 H51A 0.9900
C51 H51B 0.9900
C52 C53 1.491(3)
C52 H52A 0.9900
C52 H52B 0.9900
C53 H53A 0.9900
C53 H53B 0.9900

loop_
_geom_torsion_atom_site_label_1
_geom_torsion_atom_site_label_2
_geom_torsion_atom_site_label_3
_geom_torsion_atom_site_label_4
_geom_torsion
P2 C1 P1 N1 37.10(14)
P2 C1 P1 C2 -90.13(12)
P2 C1 P1 C8 160.85(11)
P2 C1 P1 Na1 42.01(10)
O1 Na1 P1 N1 -19.89(12)
N2 Na1 P1 N1 153.13(10)
C38 Na1 P1 N1 172.42(10)
C14 Na1 P1 N1 2.70(9)
P2 Na1 P1 N1 151.81(9)
O1 Na1 P1 C1 168.18(11)
N1 Na1 P1 C1 -171.92(10)
N2 Na1 P1 C1 -18.80(6)
C38 Na1 P1 C1 0.49(6)
C14 Na1 P1 C1 -169.23(7)
P2 Na1 P1 C1 -20.11(5)
O1 Na1 P1 C2 -80.18(12)
N1 Na1 P1 C2 -60.29(11)
N2 Na1 P1 C2 92.84(8)
C38 Na1 P1 C2 112.13(8)
C14 Na1 P1 C2 -57.59(8)
P2 Na1 P1 C2 91.52(7)
O1 Na1 P1 C8 68.85(11)
N1 Na1 P1 C8 88.74(11)
N2 Na1 P1 C8 -118.13(7)
C38 Na1 P1 C8 -98.84(7)
C14 Na1 P1 C8 91.44(7)
P2 Na1 P1 C8 -119.45(6)
N1 P1 C2 C3 -150.63(13)
C1 P1 C2 C3 -22.88(15)
C8 P1 C2 C3 87.89(14)
Na1 P1 C2 C3 -118.97(12)
N1 P1 C2 C7 32.91(16)
C1 P1 C2 C7 160.66(13)
C8 P1 C2 C7 -88.57(14)
Na1 P1 C2 C7 64.57(16)
C7 C2 C3 C4 -0.9(2)
P1 C2 C3 C4 -177.52(13)
C2 C3 C4 C5 0.3(3)
C3 C4 C5 C6 0.5(3)
C4 C5 C6 C7 -0.6(3)
C5 C6 C7 C2 -0.1(3)
C3 C2 C7 C6 0.8(3)
P1 C2 C7 C6 177.36(14)
N1 P1 C8 C9 71.42(14)
C1 P1 C8 C9 -51.04(14)
C2 P1 C8 C9 -169.21(13)
Na1 P1 C8 C9 33.29(15)
N1 P1 C8 C13 -99.91(14)
C1 P1 C8 C13 137.63(14)
C2 P1 C8 C13 19.46(15)
Na1 P1 C8 C13 -138.04(12)
C13 C8 C9 C10 1.3(2)
P1 C8 C9 C10 -170.38(14)
C8 C9 C10 C11 0.1(3)
C9 C10 C11 C12 -1.7(3)
C10 C11 C12 C13 1.9(3)
C11 C12 C13 C8 -0.5(3)
C9 C8 C13 C12 -1.1(2)
P1 C8 C13 C12 170.25(13)
C1 P1 N1 C14 -165.38(14)
C2 P1 N1 C14 -36.74(17)
C8 P1 N1 C14 76.77(16)
Na1 P1 N1 C14 -173.9(2)
C1 P1 N1 Na1 8.54(11)
C2 P1 N1 Na1 137.18(8)
C8 P1 N1 Na1 -109.31(9)
O1 Na1 N1 C14 -17.72(12)
N2 Na1 N1 C14 148.00(9)
C38 Na1 N1 C14 166.14(9)
P2 Na1 N1 C14 151.93(9)
P1 Na1 N1 C14 175.50(15)
O1 Na1 N1 P1 166.78(8)
N2 Na1 N1 P1 -27.50(10)
C38 Na1 N1 P1 -9.36(12)
C14 Na1 N1 P1 -175.50(15)
P2 Na1 N1 P1 -23.57(7)
P1 N1 C14 C19 102.32(17)
Na1 N1 C14 C19 -72.40(15)
P1 N1 C14 C15 -85.27(19)
Na1 N1 C14 C15 100.01(14)
P1 N1 C14 Na1 174.72(18)
O1 Na1 C14 N1 165.17(10)
N2 Na1 C14 N1 -39.80(11)
C38 Na1 C14 N1 -26.16(17)
P2 Na1 C14 N1 -27.81(9)
P1 Na1 C14 N1 -2.29(8)
O1 Na1 C14 C19 -71.28(10)
N1 Na1 C14 C19 123.55(15)
N2 Na1 C14 C19 83.74(11)
C38 Na1 C14 C19 97.39(15)
P2 Na1 C14 C19 95.74(9)
P1 Na1 C14 C19 121.25(11)
O1 Na1 C14 C15 56.05(12)
N1 Na1 C14 C15 -109.12(16)
N2 Na1 C14 C15 -148.93(11)
C38 Na1 C14 C15 -135.28(14)
P2 Na1 C14 C15 -136.94(11)
P1 Na1 C14 C15 -111.42(12)
N1 C14 C15 C16 -174.20(15)
C19 C14 C15 C16 -1.7(2)
Na1 C14 C15 C16 -118.17(15)
N1 C14 C15 C20 1.5(2)
C19 C14 C15 C20 174.07(15)
Na1 C14 C15 C20 57.57(18)
C14 C15 C16 C17 0.6(3)
C20 C15 C16 C17 -175.18(16)
C15 C16 C17 C18 0.7(3)
C16 C17 C18 C19 -0.9(3)
C17 C18 C19 C14 -0.2(3)
C17 C18 C19 C23 177.55(17)
N1 C14 C19 C18 174.09(15)
C15 C14 C19 C18 1.4(2)
Na1 C14 C19 C18 127.94(14)
N1 C14 C19 C23 -3.5(2)
C15 C14 C19 C23 -176.18(15)
Na1 C14 C19 C23 -49.68(16)
C16 C15 C20 C21 86.64(19)
C14 C15 C20 C21 -89.09(18)
C16 C15 C20 C22 -38.3(2)
C14 C15 C20 C22 145.97(16)
C18 C19 C23 C24 57.8(2)
C14 C19 C23 C24 -124.58(17)
C18 C19 C23 C25 -65.6(2)
C14 C19 C23 C25 112.08(17)
P1 C1 P2 N2 -61.27(14)
P1 C1 P2 C26 169.79(10)
P1 C1 P2 C32 59.77(13)
P1 C1 P2 Na1 -43.89(10)
O1 Na1 P2 N2 -15.32(15)
N1 Na1 P2 N2 -171.71(9)
C38 Na1 P2 N2 22.10(8)
C14 Na1 P2 N2 -158.77(8)
P1 Na1 P2 N2 177.16(7)
O1 Na1 P2 C1 -172.80(15)
N1 Na1 P2 C1 30.81(6)
N2 Na1 P2 C1 -157.48(9)
C38 Na1 P2 C1 -135.38(7)
C14 Na1 P2 C1 43.75(6)
P1 Na1 P2 C1 19.69(5)
O1 Na1 P2 C26 -62.62(17)
N1 Na1 P2 C26 140.99(10)
N2 Na1 P2 C26 -47.29(12)
C38 Na1 P2 C26 -25.19(10)
C14 Na1 P2 C26 153.93(9)
P1 Na1 P2 C26 129.87(9)
O1 Na1 P2 C32 79.28(15)
N1 Na1 P2 C32 -77.11(6)
N2 Na1 P2 C32 94.60(9)
C38 Na1 P2 C32 116.70(7)
C14 Na1 P2 C32 -64.17(6)
P1 Na1 P2 C32 -88.24(5)
N2 P2 C26 C31 -131.23(14)
C1 P2 C26 C31 3.38(16)
C32 P2 C26 C31 117.98(14)
Na1 P2 C26 C31 -99.60(15)
N2 P2 C26 C27 49.67(14)
C1 P2 C26 C27 -175.72(12)
C32 P2 C26 C27 -61.12(13)
Na1 P2 C26 C27 81.30(15)
C31 C26 C27 C28 -0.6(2)
P2 C26 C27 C28 178.58(12)
C26 C27 C28 C29 0.7(2)
C27 C28 C29 C30 -0.3(2)
C28 C29 C30 C31 -0.1(3)
C29 C30 C31 C26 0.2(3)
C27 C26 C31 C30 0.1(2)
P2 C26 C31 C30 -178.96(13)
N2 P2 C32 C37 2.85(15)
C1 P2 C32 C37 -128.17(13)
C26 P2 C32 C37 118.73(13)
Na1 P2 C32 C37 -40.35(13)
N2 P2 C32 C33 -174.39(12)
C1 P2 C32 C33 54.60(14)
C26 P2 C32 C33 -58.50(14)
Na1 P2 C32 C33 142.41(12)
C37 C32 C33 C34 0.0(2)
P2 C32 C33 C34 177.39(13)
C32 C33 C34 C35 0.3(3)
C33 C34 C35 C36 -0.2(3)
C34 C35 C36 C37 -0.3(2)
C35 C36 C37 C32 0.6(2)
C33 C32 C37 C36 -0.5(2)
P2 C32 C37 C36 -177.72(12)
C1 P2 N2 C38 -95.78(16)
C26 P2 N2 C38 31.33(17)
C32 P2 N2 C38 140.90(14)
Na1 P2 N2 C38 -122.24(17)
C1 P2 N2 Na1 26.46(10)
C26 P2 N2 Na1 153.57(7)
C32 P2 N2 Na1 -96.86(7)
O1 Na1 N2 C38 -45.50(12)
N1 Na1 N2 C38 150.33(9)
C14 Na1 N2 C38 168.24(9)
P2 Na1 N2 C38 142.03(13)
P1 Na1 N2 C38 139.68(9)
O1 Na1 N2 P2 172.46(7)
N1 Na1 N2 P2 8.30(9)
C38 Na1 N2 P2 -142.03(13)
C14 Na1 N2 P2 26.21(10)
P1 Na1 N2 P2 -2.35(6)
P2 N2 C38 C43 68.3(2)
Na1 N2 C38 C43 -58.94(16)
P2 N2 C38 C39 -118.85(15)
Na1 N2 C38 C39 113.90(13)
P2 N2 C38 Na1 127.25(15)
O1 Na1 C38 N2 145.50(10)
N1 Na1 C38 N2 -37.90(11)
C14 Na1 C38 N2 -22.66(17)
P2 Na1 C38 N2 -20.64(7)
P1 Na1 C38 N2 -41.74(9)
O1 Na1 C38 C43 -79.79(11)
N1 Na1 C38 C43 96.82(11)
N2 Na1 C38 C43 134.71(14)
C14 Na1 C38 C43 112.06(14)
P2 Na1 C38 C43 114.07(10)
P1 Na1 C38 C43 92.98(9)
O1 Na1 C38 C39 44.18(14)
N1 Na1 C38 C39 -139.21(12)
N2 Na1 C38 C39 -101.32(16)
C14 Na1 C38 C39 -123.97(15)
P2 Na1 C38 C39 -121.96(13)
P1 Na1 C38 C39 -143.05(12)
N2 C38 C39 C40 -173.91(14)
C43 C38 C39 C40 -0.6(2)
Na1 C38 C39 C40 -110.57(15)
N2 C38 C39 C44 3.1(2)
C43 C38 C39 C44 176.32(14)
Na1 C38 C39 C44 66.40(18)
C38 C39 C40 C41 0.8(2)
C44 C39 C40 C41 -176.20(15)
C39 C40 C41 C42 -0.3(3)
C40 C41 C42 C43 -0.3(3)
C41 C42 C43 C38 0.4(2)
C41 C42 C43 C47 -178.24(15)
N2 C38 C43 C42 172.88(14)
C39 C38 C43 C42 0.1(2)
Na1 C38 C43 C42 129.07(14)
N2 C38 C43 C47 -8.6(2)
C39 C38 C43 C47 178.65(14)
Na1 C38 C43 C47 -52.36(15)
C40 C39 C44 C46 -42.0(2)
C38 C39 C44 C46 141.00(16)
C40 C39 C44 C45 82.80(19)
C38 C39 C44 C45 -94.18(17)
C42 C43 C47 C49 73.97(19)
C38 C43 C47 C49 -104.61(18)
C42 C43 C47 C48 -49.9(2)
C38 C43 C47 C48 131.56(16)
N1 Na1 O1 C53 -177.75(15)
N2 Na1 O1 C53 20.7(2)
C38 Na1 O1 C53 -0.93(18)
C14 Na1 O1 C53 174.03(16)
P2 Na1 O1 C53 30.0(3)
P1 Na1 O1 C53 -168.44(14)
N1 Na1 O1 C50 7.57(18)
N2 Na1 O1 C50 -153.93(14)
C38 Na1 O1 C50 -175.61(14)
C14 Na1 O1 C50 -0.66(16)
P2 Na1 O1 C50 -144.64(14)
P1 Na1 O1 C50 16.9(2)
C53 O1 C50 C51 23.7(2)
Na1 O1 C50 C51 -160.87(15)
O1 C50 C51 C52 -5.2(3)
C50 C51 C52 C53 -13.9(3)
C50 O1 C53 C52 -32.9(2)
Na1 O1 C53 C52 151.61(16)
C51 C52 C53 O1 28.3(3)
